data_7706352
loop_
_publ_author_name
'Kutahyali Aslani, Ceren'
'Breton, Logan S.'
'Klepov, Vladislav V.'
'Zur Loye, Hans-Conrad'

_publ_section_title
;
 A series of
 Rb<sub>4</sub>Ln<sub>2</sub>(P<sub>2</sub>S<sub>6</sub>)(PS<sub>4</sub>)<sub>2</sub>
 (Ln = La, Ce, Pr, Nd, Sm, Gd) rare earth thiophosphates with two distinct
 thiophosphate units [P<sup>V</sup>S<sub>4</sub>]<sup>3-</sup> and
 [P<sup>IV</sup><sub>2</sub>S<sub>6</sub>]<sup>4</sup>.
;
_journal_issue 5
_journal_name_full 'Dalton transactions (Cambridge, England : 2003)'
_journal_page_first 1683
_journal_page_last 1689
_journal_paper_doi 10.1039/d0dt03718d
_journal_volume 50
_journal_year 2021
_chemical_formula_moiety '0.25(Gd8 P16 Rb16 S56)'
_chemical_formula_sum 'Gd2 P4 Rb4 S14'
_chemical_formula_weight 1229.10
_space_group_crystal_system monoclinic
_space_group_IT_number 15
_space_group_name_Hall '-C 2yc'
_space_group_name_H-M_alt 'C 1 2/c 1'
_audit_creation_date 2020-01-18
_audit_creation_method
;
Olex2 1.2
(compiled 2018.05.29 svn.r3508 for OlexSys, GUI svn.r5506)
;
_audit_update_record
;
2020-10-26 deposited with the CCDC.	2021-01-05 downloaded from the CCDC.
;
_cell_angle_alpha 90
_cell_angle_beta 121.7523(6)
_cell_angle_gamma 90
_cell_formula_units_Z 4
_cell_length_a 22.8259(4)
_cell_length_b 6.79290(10)
_cell_length_c 18.7916(3)
_cell_measurement_reflns_used 9844
_cell_measurement_temperature 302(2)
_cell_measurement_theta_max 33.14
_cell_measurement_theta_min 2.30
_cell_volume 2477.62(7)
_computing_molecular_graphics 'Olex2 (Dolomanov et al., 2009)'
_computing_publication_material 'Olex2 (Dolomanov et al., 2009)'
_computing_structure_refinement 'ShelXL (Sheldrick, 2015)'
_diffrn_ambient_temperature 302.46
_diffrn_measured_fraction_theta_full 0.999
_diffrn_measured_fraction_theta_max 0.999
_diffrn_measurement_device_type 'Bruker APEX-II CCD'
_diffrn_measurement_method '\f and \w scans'
_diffrn_radiation_type MoK\a
_diffrn_radiation_wavelength 0.71073
_diffrn_reflns_av_R_equivalents 0.0311
_diffrn_reflns_av_unetI/netI 0.0140
_diffrn_reflns_Laue_measured_fraction_full 0.999
_diffrn_reflns_Laue_measured_fraction_max 0.999
_diffrn_reflns_limit_h_max 32
_diffrn_reflns_limit_h_min -32
_diffrn_reflns_limit_k_max 9
_diffrn_reflns_limit_k_min -9
_diffrn_reflns_limit_l_max 26
_diffrn_reflns_limit_l_min -26
_diffrn_reflns_number 41258
_diffrn_reflns_point_group_measured_fraction_full 0.999
_diffrn_reflns_point_group_measured_fraction_max 0.999
_diffrn_reflns_theta_full 25.242
_diffrn_reflns_theta_max 29.998
_diffrn_reflns_theta_min 2.549
_diffrn_standards_number 0
_exptl_absorpt_coefficient_mu 14.544
_exptl_absorpt_correction_T_max 0.2694
_exptl_absorpt_correction_T_min 0.1811
_exptl_absorpt_correction_type multi-scan
_exptl_absorpt_process_details
;
SADABS-2016/2 (Bruker,2016/2) was used for absorption correction.
wR2(int) was 0.1022 before and 0.0533 after correction.
The Ratio of minimum to maximum transmission is 0.6722.
The \l/2 correction factor is Not present.
;
_exptl_crystal_colour colourless
_exptl_crystal_colour_primary colourless
_exptl_crystal_density_diffrn 3.295
_exptl_crystal_description block
_exptl_crystal_F_000 2240
_exptl_crystal_size_max 0.06
_exptl_crystal_size_mid 0.05
_exptl_crystal_size_min 0.04
_refine_diff_density_max 0.575
_refine_diff_density_min -0.966
_refine_diff_density_rms 0.104
_refine_ls_extinction_method none
_refine_ls_goodness_of_fit_ref 1.101
_refine_ls_hydrogen_treatment undef
_refine_ls_matrix_type full
_refine_ls_number_parameters 109
_refine_ls_number_reflns 3616
_refine_ls_number_restraints 0
_refine_ls_restrained_S_all 1.101
_refine_ls_R_factor_all 0.0180
_refine_ls_R_factor_gt 0.0158
_refine_ls_shift/su_max 0.002
_refine_ls_shift/su_mean 0.000
_refine_ls_structure_factor_coef Fsqd
_refine_ls_weighting_details 'w=1/[\s^2^(Fo^2^)+(0.0104P)^2^+5.1298P] where P=(Fo^2^+2Fc^2^)/3'
_refine_ls_weighting_scheme calc
_refine_ls_wR_factor_gt 0.0319
_refine_ls_wR_factor_ref 0.0326
_reflns_Friedel_coverage 0.000
_reflns_number_gt 3375
_reflns_number_total 3616
_reflns_threshold_expression 'I > 2\s(I)'
_cod_data_source_file d0dt03718d2.cif
_cod_data_source_block Gd
_cod_depositor_comments 'Adding full bibliography for 7706350--7706355.cif.'
_cod_database_code 7706352
_shelx_shelxl_version_number 2018/3
_shelx_space_group_comment
;
The symmetry employed for this shelxl refinement is uniquely defined
by the following loop, which should always be used as a source of
symmetry information in preference to the above space-group names.
They are only intended as comments.
;
_shelx_estimated_absorpt_t_max 0.594
_shelx_estimated_absorpt_t_min 0.476
_olex2_refinement_description
;
;
_olex2_submission_special_instructions 'No special instructions were received'

loop_
_space_group_symop_operation_xyz
'x, y, z'
'-x, y, -z+1/2'
'x+1/2, y+1/2, z'
'-x+1/2, y+1/2, -z+1/2'
'-x, -y, -z'
'x, -y, z-1/2'
'-x+1/2, -y+1/2, -z'
'x+1/2, -y+1/2, z-1/2'

loop_
_atom_site_label
_atom_site_type_symbol
_atom_site_fract_x
_atom_site_fract_y
_atom_site_fract_z
_atom_site_U_iso_or_equiv
_atom_site_adp_type
_atom_site_occupancy
_atom_site_site_symmetry_order
_atom_site_calc_flag
_atom_site_refinement_flags_posn
_atom_site_refinement_flags_adp
_atom_site_refinement_flags_occupancy
_atom_site_disorder_assembly
_atom_site_disorder_group
Gd1 Gd 0.15273(2) 0.53249(2) 0.73279(2) 0.01614(3) Uani 1 1 d . . . . .
Rb1 Rb 0.51847(2) 0.51446(3) 0.88851(2) 0.03044(6) Uani 1 1 d . . . . .
Rb2 Rb 0.19807(2) 0.49961(4) 0.52783(2) 0.03517(6) Uani 1 1 d . . . . .
S1 S 0.39194(3) 0.73975(8) 0.89445(3) 0.02118(11) Uani 1 1 d . . . . .
S2 S 0.39844(3) 0.26000(8) 0.91460(3) 0.02006(10) Uani 1 1 d . . . . .
S3 S 0.26548(3) 0.50598(9) 0.89962(3) 0.02215(11) Uani 1 1 d . . . . .
S4 S 0.27734(3) 0.43484(8) 0.73527(3) 0.01925(10) Uani 1 1 d . . . . .
S5 S 0.10031(3) 0.76199(8) 0.81234(4) 0.02144(11) Uani 1 1 d . . . . .
S6 S 0.10122(3) 0.27909(8) 0.81061(4) 0.02140(11) Uani 1 1 d . . . . .
S7 S 0.01810(3) 0.51731(9) 0.89331(4) 0.02492(12) Uani 1 1 d . . . . .
P1 P 0.33400(3) 0.49241(7) 0.86116(3) 0.01470(10) Uani 1 1 d . . . . .
P2 P 0.04819(3) 0.51814(8) 0.81127(3) 0.01651(10) Uani 1 1 d . . . . .

loop_
_atom_site_aniso_label
_atom_site_aniso_U_11
_atom_site_aniso_U_22
_atom_site_aniso_U_33
_atom_site_aniso_U_23
_atom_site_aniso_U_13
_atom_site_aniso_U_12
Gd1 0.01666(5) 0.01639(5) 0.01808(5) 0.00002(4) 0.01101(4) -0.00020(4)
Rb1 0.03591(13) 0.02280(12) 0.04349(14) -0.00399(9) 0.02837(12) -0.00206(9)
Rb2 0.04249(14) 0.03838(15) 0.03093(12) 0.00261(10) 0.02364(11) 0.00477(11)
S1 0.0193(2) 0.0155(2) 0.0247(3) 0.0012(2) 0.0088(2) -0.00280(19)
S2 0.0193(2) 0.0167(2) 0.0202(2) 0.00116(19) 0.0077(2) 0.00390(19)
S3 0.0197(2) 0.0307(3) 0.0206(2) 0.0011(2) 0.0138(2) 0.0015(2)
S4 0.0193(2) 0.0226(3) 0.0162(2) -0.00119(19) 0.0096(2) 0.00235(19)
S5 0.0231(3) 0.0148(2) 0.0330(3) -0.0041(2) 0.0193(2) -0.00368(19)
S6 0.0220(2) 0.0155(2) 0.0315(3) 0.0032(2) 0.0174(2) 0.00296(19)
S7 0.0337(3) 0.0244(3) 0.0258(3) 0.0001(2) 0.0219(3) -0.0009(2)
P1 0.0148(2) 0.0134(2) 0.0165(2) -0.00036(18) 0.0087(2) 0.00002(17)
P2 0.0175(2) 0.0145(2) 0.0213(3) -0.00003(19) 0.0127(2) -0.00021(18)

loop_
_atom_type_symbol
_atom_type_description
_atom_type_scat_dispersion_real
_atom_type_scat_dispersion_imag
_atom_type_scat_source
P P 0.1023 0.0942 'International Tables Vol C Tables 4.2.6.8 and 6.1.1.4'
S S 0.1246 0.1234 'International Tables Vol C Tables 4.2.6.8 and 6.1.1.4'
Rb Rb -0.9393 2.9676 'International Tables Vol C Tables 4.2.6.8 and 6.1.1.4'
Gd Gd -0.1653 3.9035 'International Tables Vol C Tables 4.2.6.8 and 6.1.1.4'

loop_
_geom_angle_atom_site_label_1
_geom_angle_atom_site_label_2
_geom_angle_atom_site_label_3
_geom_angle
_geom_angle_site_symmetry_1
_geom_angle_site_symmetry_3
_geom_angle_publ_flag
Rb2 Gd1 Rb1 97.331(5) . 4_556 ?
S1 Gd1 Rb1 103.964(11) 4_546 4_556 ?
S1 Gd1 Rb2 52.306(12) 4_546 . ?
S1 Gd1 S4 76.633(15) 4_546 . ?
S1 Gd1 S4 134.906(15) 4_546 4_556 ?
S1 Gd1 S6 86.997(17) 4_546 . ?
S2 Gd1 Rb1 48.053(12) 4_556 4_556 ?
S2 Gd1 Rb2 49.503(12) 4_556 . ?
S2 Gd1 S1 77.246(16) 4_556 4_546 ?
S2 Gd1 S4 92.107(15) 4_556 . ?
S2 Gd1 S4 66.958(15) 4_556 4_556 ?
S2 Gd1 S6 138.976(16) 4_556 . ?
S3 Gd1 Rb1 128.720(12) . 4_556 ?
S3 Gd1 Rb2 117.510(11) . . ?
S3 Gd1 S1 126.873(16) . 4_546 ?
S3 Gd1 S2 141.773(16) . 4_556 ?
S3 Gd1 S4 69.784(15) . . ?
S3 Gd1 S4 76.288(15) . 4_556 ?
S3 Gd1 S6 77.025(16) . . ?
S4 Gd1 Rb1 71.690(11) 4_556 4_556 ?
S4 Gd1 Rb1 136.940(11) . 4_556 ?
S4 Gd1 Rb2 83.151(10) 4_556 . ?
S4 Gd1 Rb2 48.295(11) . . ?
S4 Gd1 S4 78.171(9) . 4_556 ?
S5 Gd1 Rb1 52.607(12) . 4_556 ?
S5 Gd1 Rb2 146.577(13) . . ?
S5 Gd1 S1 139.805(16) . 4_546 ?
S5 Gd1 S2 98.330(17) . 4_556 ?
S5 Gd1 S3 80.807(16) . . ?
S5 Gd1 S4 74.089(15) . 4_556 ?
S5 Gd1 S4 143.471(16) . . ?
S5 Gd1 S6 70.206(15) . . ?
S6 Gd1 Rb1 101.920(11) . 4_556 ?
S6 Gd1 Rb2 138.248(12) . . ?
S6 Gd1 S4 138.094(15) . 4_556 ?
S6 Gd1 S4 120.977(15) . . ?
S1 Rb1 S1 99.002(13) . 5_667 ?
S1 Rb1 S2 76.105(14) . 5_667 ?
S1 Rb1 S2 57.458(13) . . ?
S1 Rb1 S5 93.685(14) . 4_546 ?
S1 Rb1 S5 159.618(16) . 3_545 ?
S1 Rb1 S6 117.063(15) . 3 ?
S1 Rb1 S6 67.741(13) . 4_556 ?
S1 Rb1 S7 116.433(15) . 3_545 ?
S1 Rb1 S7 61.593(14) . 3 ?
S1 Rb1 P2 137.837(14) . 3_545 ?
S1 Rb1 P2 132.962(13) 5_667 3 ?
S1 Rb1 P2 86.165(13) . 3 ?
S2 Rb1 S1 52.425(13) 5_667 5_667 ?
S2 Rb1 S1 69.481(13) . 5_667 ?
S2 Rb1 S2 95.577(13) . 5_667 ?
S2 Rb1 S5 72.912(13) . 4_546 ?
S2 Rb1 S5 167.716(14) 5_667 4_546 ?
S2 Rb1 S6 123.533(14) 5_667 4_556 ?
S2 Rb1 S6 99.496(13) . 4_556 ?
S2 Rb1 P2 85.793(13) . 3_545 ?
S2 Rb1 P2 84.609(13) 5_667 3 ?
S2 Rb1 P2 132.346(14) 5_667 3_545 ?
S2 Rb1 P2 142.037(13) . 3 ?
S5 Rb1 S1 124.263(13) 4_546 5_667 ?
S5 Rb1 S1 96.728(14) 3_545 5_667 ?
S5 Rb1 S2 124.070(15) 3_545 5_667 ?
S5 Rb1 S2 117.461(14) 3_545 . ?
S5 Rb1 S5 66.630(16) 3_545 4_546 ?
S5 Rb1 S6 62.161(13) 3_545 3 ?
S5 Rb1 S6 95.536(14) 3_545 4_556 ?
S5 Rb1 S6 56.319(12) 4_546 4_556 ?
S5 Rb1 S7 122.076(15) 3_545 3 ?
S5 Rb1 S7 60.731(14) 3_545 3_545 ?
S5 Rb1 P2 52.712(12) 4_546 3_545 ?
S5 Rb1 P2 92.549(13) 3_545 3 ?
S5 Rb1 P2 101.735(13) 4_546 3 ?
S5 Rb1 P2 31.685(12) 3_545 3_545 ?
S6 Rb1 S1 166.377(13) 4_556 5_667 ?
S6 Rb1 S1 125.198(14) 3 5_667 ?
S6 Rb1 S2 165.139(16) 3 . ?
S6 Rb1 S2 96.174(15) 3 5_667 ?
S6 Rb1 S5 94.565(14) 3 4_546 ?
S6 Rb1 S6 66.315(16) 3 4_556 ?
S6 Rb1 P2 102.938(13) 4_556 3_545 ?
S6 Rb1 P2 31.202(12) 3 3 ?
S6 Rb1 P2 92.966(13) 3 3_545 ?
S6 Rb1 P2 52.080(12) 4_556 3 ?
S7 Rb1 S1 62.216(14) 3_545 5_667 ?
S7 Rb1 S1 115.140(15) 3 5_667 ?
S7 Rb1 S2 62.738(14) 3 5_667 ?
S7 Rb1 S2 118.615(14) 3 . ?
S7 Rb1 S2 114.641(15) 3_545 5_667 ?
S7 Rb1 S2 59.155(13) 3_545 . ?
S7 Rb1 S5 63.538(14) 3_545 4_546 ?
S7 Rb1 S5 118.572(15) 3 4_546 ?
S7 Rb1 S6 122.888(14) 3_545 3 ?
S7 Rb1 S6 62.255(14) 3 4_556 ?
S7 Rb1 S6 119.822(15) 3_545 4_556 ?
S7 Rb1 S6 59.924(13) 3 3 ?
S7 Rb1 S7 176.79(2) 3_545 3 ?
S7 Rb1 P2 152.547(14) 3_545 3 ?
S7 Rb1 P2 152.168(14) 3 3_545 ?
S7 Rb1 P2 30.953(12) 3_545 3_545 ?
S7 Rb1 P2 30.575(12) 3 3 ?
P2 Rb1 S1 84.663(13) 3_545 5_667 ?
P2 Rb1 P2 121.598(15) 3_545 3 ?
Gd1 Rb2 Rb2 128.011(9) . 7_556 ?
S1 Rb2 Gd1 39.455(9) 4_546 . ?
S1 Rb2 Rb2 101.980(12) 4_546 7_556 ?
S1 Rb2 S3 112.583(14) 4_546 4_556 ?
S1 Rb2 S5 93.566(13) 4_546 6_565 ?
S1 Rb2 S6 120.327(14) 4_546 6_565 ?
S1 Rb2 P2 92.066(14) 4_546 6_565 ?
S2 Rb2 Gd1 39.098(10) 4_556 . ?
S2 Rb2 Rb2 163.168(14) 4_556 7_556 ?
S2 Rb2 S1 61.198(13) 4_556 4_546 ?
S2 Rb2 S3 115.314(14) 4_556 4_546 ?
S2 Rb2 S3 145.103(16) 4_556 6_565 ?
S2 Rb2 S3 56.566(13) 4_556 4_556 ?
S2 Rb2 S5 117.117(14) 4_556 6_565 ?
S2 Rb2 S6 91.601(14) 4_556 6_565 ?
S2 Rb2 S7 62.614(13) 4_556 6_565 ?
S2 Rb2 P2 89.318(14) 4_556 6_565 ?
S3 Rb2 Gd1 168.978(13) 6_565 . ?
S3 Rb2 Gd1 75.021(9) 4_556 . ?
S3 Rb2 Gd1 80.258(10) 4_546 . ?
S3 Rb2 Rb2 48.778(10) 4_546 7_556 ?
S3 Rb2 Rb2 50.203(11) 6_565 7_556 ?
S3 Rb2 Rb2 138.230(14) 4_556 7_556 ?
S3 Rb2 S1 147.377(15) 6_565 4_546 ?
S3 Rb2 S1 56.104(12) 4_546 4_546 ?
S3 Rb2 S3 142.134(19) 4_546 4_556 ?
S3 Rb2 S3 99.963(13) 6_565 4_556 ?
S3 Rb2 S3 98.980(13) 6_565 4_546 ?
S3 Rb2 S5 59.480(13) 6_565 6_565 ?
S3 Rb2 S5 135.940(14) 4_556 6_565 ?
S3 Rb2 S5 81.829(13) 4_546 6_565 ?
S3 Rb2 S6 132.495(14) 4_546 6_565 ?
S3 Rb2 S6 58.450(13) 6_565 6_565 ?
S3 Rb2 S6 85.240(13) 4_556 6_565 ?
S3 Rb2 S7 106.108(15) 6_565 6_565 ?
S3 Rb2 P2 106.647(14) 4_546 6_565 ?
S3 Rb2 P2 74.152(13) 6_565 6_565 ?
S3 Rb2 P2 109.946(14) 4_556 6_565 ?
S4 Rb2 Gd1 40.176(9) . . ?
S4 Rb2 Rb2 98.128(12) . 7_556 ?
S4 Rb2 S1 62.090(13) . 4_546 ?
S4 Rb2 S2 75.109(14) . 4_556 ?
S4 Rb2 S3 79.105(14) . 4_556 ?
S4 Rb2 S3 129.774(16) . 6_565 ?
S4 Rb2 S3 63.607(14) . 4_546 ?
S4 Rb2 S5 144.715(15) . 6_565 ?
S4 Rb2 S6 163.360(15) . 6_565 ?
S4 Rb2 S7 122.916(15) . 6_565 ?
S4 Rb2 P2 153.840(15) . 6_565 ?
S5 Rb2 Gd1 130.791(11) 6_565 . ?
S5 Rb2 Rb2 60.181(10) 6_565 7_556 ?
S6 Rb2 Gd1 129.671(11) 6_565 . ?
S6 Rb2 Rb2 97.297(11) 6_565 7_556 ?
S6 Rb2 S5 50.705(12) 6_565 6_565 ?
S7 Rb2 Gd1 84.764(10) 6_565 . ?
S7 Rb2 Rb2 111.253(13) 6_565 7_556 ?
S7 Rb2 S1 64.505(13) 6_565 4_546 ?
S7 Rb2 S3 104.549(14) 6_565 4_556 ?
S7 Rb2 S3 101.209(15) 6_565 4_546 ?
S7 Rb2 S5 54.633(12) 6_565 6_565 ?
S7 Rb2 S6 55.858(12) 6_565 6_565 ?
S7 Rb2 P2 31.958(12) 6_565 6_565 ?
P2 Rb2 Gd1 116.690(10) 6_565 . ?
P2 Rb2 Rb2 90.853(11) 6_565 7_556 ?
P2 Rb2 S5 31.050(11) 6_565 6_565 ?
P2 Rb2 S6 31.477(11) 6_565 6_565 ?
Gd1 S1 Rb1 103.093(17) 4_556 . ?
Gd1 S1 Rb1 161.832(19) 4_556 5_667 ?
Gd1 S1 Rb2 88.237(15) 4_556 4_556 ?
Rb1 S1 Rb1 80.998(13) . 5_667 ?
Rb1 S1 Rb2 160.659(19) . 4_556 ?
Rb2 S1 Rb1 83.556(13) 4_556 5_667 ?
P1 S1 Gd1 115.62(3) . 4_556 ?
P1 S1 Rb1 92.61(2) . . ?
P1 S1 Rb1 81.51(2) . 5_667 ?
P1 S1 Rb2 96.56(2) . 4_556 ?
Gd1 S2 Rb1 171.134(19) 4_546 5_667 ?
Gd1 S2 Rb1 94.772(16) 4_546 . ?
Gd1 S2 Rb2 91.396(15) 4_546 4_546 ?
Rb1 S2 Rb1 84.424(13) . 5_667 ?
Rb2 S2 Rb1 170.887(19) 4_546 . ?
Rb2 S2 Rb1 88.448(14) 4_546 5_667 ?
P1 S2 Gd1 97.02(2) . 4_546 ?
P1 S2 Rb1 87.90(2) . . ?
P1 S2 Rb1 91.78(2) . 5_667 ?
P1 S2 Rb2 98.02(2) . 4_546 ?
Gd1 S3 Rb2 111.817(18) . 4_546 ?
Gd1 S3 Rb2 104.971(17) . 4_556 ?
Gd1 S3 Rb2 107.018(17) . 6_566 ?
Rb2 S3 Rb2 81.021(13) 6_566 4_556 ?
Rb2 S3 Rb2 142.134(19) 4_556 4_546 ?
Rb2 S3 Rb2 80.038(13) 6_566 4_546 ?
P1 S3 Gd1 91.73(2) . . ?
P1 S3 Rb2 161.14(3) . 6_566 ?
P1 S3 Rb2 91.33(2) . 4_546 ?
P1 S3 Rb2 96.33(2) . 4_556 ?
Gd1 S4 Gd1 127.871(19) . 4_546 ?
Gd1 S4 Rb2 104.586(15) 4_546 . ?
Gd1 S4 Rb2 91.528(15) . . ?
P1 S4 Gd1 89.82(2) . 4_546 ?
P1 S4 Gd1 89.58(2) . . ?
P1 S4 Rb2 160.65(3) . . ?
Gd1 S5 Rb1 172.86(2) . 3_455 ?
Gd1 S5 Rb1 90.176(15) . 4_556 ?
Gd1 S5 Rb2 97.388(16) . 6_566 ?
Rb1 S5 Rb1 85.697(14) 3_455 4_556 ?
Rb1 S5 Rb2 170.177(16) 4_556 6_566 ?
Rb1 S5 Rb2 86.122(14) 3_455 6_566 ?
P2 S5 Gd1 87.35(2) . . ?
P2 S5 Rb1 104.83(3) . 4_556 ?
P2 S5 Rb1 88.08(2) . 3_455 ?
P2 S5 Rb2 69.45(2) . 6_566 ?
Gd1 S6 Rb1 171.88(2) . 3_445 ?
Gd1 S6 Rb1 93.315(15) . 4_546 ?
Gd1 S6 Rb2 98.485(16) . 6_566 ?
Rb1 S6 Rb1 84.194(14) 3_445 4_546 ?
Rb1 S6 Rb2 83.598(13) 3_445 6_566 ?
Rb1 S6 Rb2 167.602(17) 4_546 6_566 ?
P2 S6 Gd1 85.93(2) . . ?
P2 S6 Rb1 87.29(2) . 3_445 ?
P2 S6 Rb1 105.50(3) . 4_546 ?
P2 S6 Rb2 71.77(2) . 6_566 ?
Rb1 S7 Rb1 176.79(2) 3_455 3_445 ?
Rb1 S7 Rb2 88.171(15) 3_445 6_566 ?
Rb1 S7 Rb2 91.919(16) 3_455 6_566 ?
P2 S7 Rb1 88.27(2) . 3_455 ?
P2 S7 Rb1 88.61(2) . 3_445 ?
P2 S7 Rb2 78.93(2) . 6_566 ?
S1 P1 Rb1 56.76(2) . . ?
S1 P1 S2 107.92(3) . . ?
S1 P1 S3 110.56(3) . . ?
S1 P1 S4 115.34(3) . . ?
S2 P1 Rb1 61.40(2) . . ?
S2 P1 S3 110.56(3) . . ?
S2 P1 S4 106.01(3) . . ?
S3 P1 Rb1 155.67(3) . . ?
S3 P1 S4 106.36(3) . . ?
S4 P1 Rb1 97.98(2) . . ?
Rb1 P2 Rb1 121.595(15) 3_455 3_445 ?
Rb2 P2 Rb1 78.666(12) 6_566 3_445 ?
Rb2 P2 Rb1 81.871(12) 6_566 3_455 ?
S5 P2 Rb1 60.24(2) . 3_455 ?
S5 P2 Rb1 157.44(3) . 3_445 ?
S5 P2 Rb2 79.50(2) . 6_566 ?
S5 P2 P2 105.59(3) . 2_556 ?
S6 P2 Rb1 157.29(3) . 3_455 ?
S6 P2 Rb1 61.51(2) . 3_445 ?
S6 P2 Rb2 76.75(2) . 6_566 ?
S6 P2 S5 107.71(3) . . ?
S6 P2 P2 105.40(3) . 2_556 ?
S7 P2 Rb1 60.78(2) . 3_455 ?
S7 P2 Rb1 60.82(2) . 3_445 ?
S7 P2 Rb2 69.11(2) . 6_566 ?
S7 P2 S5 115.67(3) . . ?
S7 P2 S6 116.90(3) . . ?
S7 P2 P2 104.40(4) . 2_556 ?
P2 P2 Rb1 96.708(16) 2_556 3_455 ?
P2 P2 Rb1 96.633(16) 2_556 3_445 ?
P2 P2 Rb2 173.24(3) 2_556 6_566 ?

loop_
_geom_bond_atom_site_label_1
_geom_bond_atom_site_label_2
_geom_bond_distance
_geom_bond_site_symmetry_2
_geom_bond_publ_flag
Gd1 Rb1 4.6701(3) 4_556 ?
Gd1 Rb2 4.4889(3) . ?
Gd1 S1 2.8539(6) 4_546 ?
Gd1 S2 2.8318(6) 4_556 ?
Gd1 S3 2.8271(6) . ?
Gd1 S4 3.0610(5) 4_556 ?
Gd1 S4 2.8970(5) . ?
Gd1 S5 2.8246(5) . ?
Gd1 S6 2.8798(5) . ?
Rb1 S1 3.8757(6) 5_667 ?
Rb1 S1 3.3218(6) . ?
Rb1 S2 3.4855(6) . ?
Rb1 S2 3.4998(6) 5_667 ?
Rb1 S5 3.3607(6) 3_545 ?
Rb1 S5 3.7103(6) 4_546 ?
Rb1 S6 3.4427(6) 3 ?
Rb1 S6 3.7333(6) 4_556 ?
Rb1 S7 3.4172(6) 3 ?
Rb1 S7 3.3784(6) 3_545 ?
Rb1 P2 3.9128(6) 3 ?
Rb1 P2 3.8690(6) 3_545 ?
Rb2 Rb2 4.5635(5) 7_556 ?
Rb2 S1 3.5537(6) 4_546 ?
Rb2 S2 3.4145(6) 4_556 ?
Rb2 S3 3.5498(6) 4_546 ?
Rb2 S3 3.4750(6) 6_565 ?
Rb2 S3 3.6316(6) 4_556 ?
Rb2 S4 3.3525(6) . ?
Rb2 S5 3.8762(7) 6_565 ?
Rb2 S6 3.7830(6) 6_565 ?
Rb2 S7 3.5142(7) 6_565 ?
Rb2 P2 3.6914(6) 6_565 ?
S1 P1 2.0231(7) . ?
S2 P1 2.0273(7) . ?
S3 P1 2.0412(7) . ?
S4 P1 2.0498(7) . ?
S5 P2 2.0333(7) . ?
S6 P2 2.0293(7) . ?
S7 P2 1.9909(7) . ?
P2 P2 2.1933(11) 2_556 ?
